data_7017496
loop_
_publ_author_name
'Zobi, Fabio'
'Blacque, Olivier'
'Jacobs, Robert A.'
'Schaub, Marcus C.'
'Bogdanova, Anna Yu'

_publ_section_title
;
 17 e- rhenium dicarbonyl CO-releasing molecules on a cobalamin scaffold
 for biological application.
;
_journal_issue 2
_journal_name_full 'Dalton transactions (Cambridge, England : 2003)'
_journal_page_first 370
_journal_page_last 378
_journal_paper_doi 10.1039/c1dt10649j
_journal_volume 41
_journal_year 2012
_chemical_absolute_configuration ad
_chemical_formula_moiety
; 0.53(C63 H86 Co N14 O14 P), 0.47(C66 H88 Co Br N14 O18 P Re),
C3 H6 O, 6.53 (H2 O)
;
_chemical_formula_sum 'C67.4 H106 Br0.47 Co N14 O23.4 P Re0.47'
_chemical_formula_weight 1700.37
_chemical_name_systematic
;
?
;
_space_group_IT_number 19
_symmetry_cell_setting orthorhombic
_symmetry_space_group_name_Hall 'P 2ac 2ab'
_symmetry_space_group_name_H-M 'P 21 21 21'
_atom_sites_solution_hydrogens geom
_atom_sites_solution_primary direct
_atom_sites_solution_secondary difmap
_audit_creation_method SHELXL-97
_cell_angle_alpha 90.00
_cell_angle_beta 90.00
_cell_angle_gamma 90.00
_cell_formula_units_Z 4
_cell_length_a 15.8806(2)
_cell_length_b 21.8255(3)
_cell_length_c 26.2738(4)
_cell_measurement_reflns_used 25786
_cell_measurement_temperature 183(2)
_cell_measurement_theta_max 32.77
_cell_measurement_theta_min 2.56
_cell_volume 9106.6(2)
_computing_cell_refinement
;
CrysAlisPro, Oxford Diffraction Ltd., Version 1.171.33.55
;
_computing_data_collection
;
CrysAlisPro, Oxford Diffraction Ltd., Version 1.171.33.55
;
_computing_data_reduction
;
CrysAlisPro, Oxford Diffraction Ltd., Version 1.171.33.55
;
_computing_molecular_graphics
; ORTEP-3 for Windows, Version 2.01.
Farrugia, L. J. (1997). J. Appl. Cryst. 30, 565.
;
_computing_publication_material
; WinGX -- An integrated system of Windows programs for the solution,
refinment and analysis of single crystal X-ray diffraction data,
Version 1.80.00.
Farrugia, L. J. (1999). J. Appl. Cryst. 32, 837-838.
SHELXL97. Program for crystal structure refinement.
Sheldrick, G.M. (2008). Acta Cryst. A64, 112-122.
PLATON for Windows, Version 1.12.
Spek, A. L. (2003). J. Appl. Cryst. 36, 7-13.
;
_computing_structure_refinement
; SHELXL97. Program for crystal structure refinement.
Sheldrick, G.M. (2008). Acta Cryst. A64, 112-122.
;
_computing_structure_solution
; SHELXS97. Program for Crystal Structure solution.
Sheldrick, G.M. (2008). Acta Cryst. A64, 112-122.
;
_diffrn_ambient_temperature 183(2)
_diffrn_detector_area_resol_mean 10.4498
_diffrn_measured_fraction_theta_full 0.999
_diffrn_measured_fraction_theta_max 0.999
_diffrn_measurement_device_type
; Goniometer Xcalibur, detector: Ruby
Oxford Diffraction (2007). Oxford Diffraction Ltd.,
Xcalibur CCD system
;
_diffrn_measurement_method 'omega scans'
_diffrn_radiation_monochromator graphite
_diffrn_radiation_source 'Enhance (Mo) X-ray Source'
_diffrn_radiation_type MoK\a
_diffrn_radiation_wavelength 0.71073
_diffrn_reflns_av_R_equivalents 0.0603
_diffrn_reflns_av_sigmaI/netI 0.0964
_diffrn_reflns_limit_h_max 20
_diffrn_reflns_limit_h_min -20
_diffrn_reflns_limit_k_max 26
_diffrn_reflns_limit_k_min -27
_diffrn_reflns_limit_l_max 33
_diffrn_reflns_limit_l_min -33
_diffrn_reflns_number 79318
_diffrn_reflns_theta_full 27.10
_diffrn_reflns_theta_max 27.10
_diffrn_reflns_theta_min 2.57
_diffrn_standards_number 0
_exptl_absorpt_coefficient_mu 1.096
_exptl_absorpt_correction_T_max 0.884
_exptl_absorpt_correction_T_min 0.530
_exptl_absorpt_correction_type analytical
_exptl_absorpt_process_details
;
CrysAlisPro, Oxford Diffraction Ltd., Version 1.171.33.55
Analytical numeric absorption correction using a multifaceted crystal
model based on expressions derived by R.C. Clark & J.S. Reid.
(Clark, R. C. & Reid, J. S. (1995). Acta Cryst. A51, 887-897)
;
_exptl_crystal_colour purple
_exptl_crystal_density_diffrn 1.240
_exptl_crystal_density_method 'not measured'
_exptl_crystal_description tablet
_exptl_crystal_F_000 3559.4
_exptl_crystal_size_max 0.48
_exptl_crystal_size_mid 0.20
_exptl_crystal_size_min 0.06
_refine_diff_density_max 1.140
_refine_diff_density_min -0.560
_refine_diff_density_rms 0.112
_refine_ls_abs_structure_details 'Flack (1983). Acta Cryst. A39, 876-881. 9210 Friedel pairs'
_refine_ls_abs_structure_Flack 0.039(7)
_refine_ls_extinction_method none
_refine_ls_goodness_of_fit_ref 1.063
_refine_ls_hydrogen_treatment mixed
_refine_ls_matrix_type full
_refine_ls_number_parameters 1076
_refine_ls_number_reflns 20093
_refine_ls_number_restraints 113
_refine_ls_restrained_S_all 1.062
_refine_ls_R_factor_all 0.0932
_refine_ls_R_factor_gt 0.0656
_refine_ls_shift/su_max 0.001
_refine_ls_shift/su_mean 0.000
_refine_ls_structure_factor_coef Fsqd
_refine_ls_weighting_details 'w=1/[\s^2^(Fo^2^)+(0.1049P)^2^] where P=(Fo^2^+2Fc^2^)/3'
_refine_ls_weighting_scheme calc
_refine_ls_wR_factor_gt 0.1816
_refine_ls_wR_factor_ref 0.1884
_reflns_number_gt 13534
_reflns_number_total 20093
_reflns_threshold_expression >2sigma(I)
_cod_data_source_file c1dt10649j.txt
_cod_data_source_block 5
_cod_original_formula_sum 'C67.40 H106 Br0.47 Co N14 O23.40 P Re0.47'
_cod_database_code 7017496

loop_
_symmetry_equiv_pos_as_xyz
'x, y, z'
'-x+1/2, -y, z+1/2'
'x+1/2, -y+1/2, -z'
'-x, y+1/2, -z+1/2'

loop_
_atom_site_label
_atom_site_type_symbol
_atom_site_fract_x
_atom_site_fract_y
_atom_site_fract_z
_atom_site_U_iso_or_equiv
_atom_site_adp_type
_atom_site_occupancy
_atom_site_symmetry_multiplicity
_atom_site_calc_flag
_atom_site_refinement_flags
_atom_site_disorder_assembly
_atom_site_disorder_group
Co1 Co 0.23909(4) 0.10174(3) 0.25285(3) 0.02087(17) Uani 1 1 d . . .
P1 P -0.01678(9) 0.26455(7) -0.02209(6) 0.0285(3) Uani 1 1 d . . .
C1 C 0.3555(3) 0.1857(2) 0.2057(2) 0.0239(12) Uani 1 1 d . . .
C2 C 0.4522(3) 0.2018(2) 0.2132(2) 0.0230(12) Uani 1 1 d . . .
C3 C 0.4921(3) 0.1365(2) 0.2171(2) 0.0245(12) Uani 1 1 d . . .
H3 H 0.5382 0.1376 0.2419 0.029 Uiso 1 1 calc R . .
C4 C 0.4200(3) 0.0999(3) 0.2391(2) 0.0249(12) Uani 1 1 d . . .
C5 C 0.4305(3) 0.0417(2) 0.2655(2) 0.0262(12) Uani 1 1 d . . .
C6 C 0.3626(3) 0.0051(2) 0.2759(2) 0.0242(12) Uani 1 1 d . . .
C7 C 0.3647(3) -0.0593(2) 0.3001(2) 0.0271(12) Uani 1 1 d . . .
C8 C 0.2774(3) -0.0850(2) 0.2837(2) 0.0264(12) Uani 1 1 d . . .
H8 H 0.2533 -0.1109 0.3105 0.032 Uiso 1 1 calc R . .
C9 C 0.2297(3) -0.0246(2) 0.2795(2) 0.0240(12) Uani 1 1 d . . .
C10 C 0.1430(3) -0.0211(3) 0.2878(2) 0.0314(13) Uani 1 1 d . . .
H10 H 0.1150 -0.0574 0.2955 0.038 Uiso 1 1 calc R . .
C11 C 0.0953(3) 0.0316(2) 0.2855(2) 0.0270(12) Uani 1 1 d . . .
C12 C 0.0047(3) 0.0357(3) 0.3053(3) 0.0348(14) Uani 1 1 d . . .
C13 C -0.0235(3) 0.0963(3) 0.2792(2) 0.0313(13) Uani 1 1 d . . .
H13 H -0.0590 0.1197 0.3028 0.038 Uiso 1 1 calc R . .
C14 C 0.0596(3) 0.1294(3) 0.2718(2) 0.0273(13) Uani 1 1 d . . .
C15 C 0.0666(3) 0.1907(2) 0.2619(2) 0.0228(11) Uani 1 1 d . . .
C16 C 0.1456(3) 0.2171(2) 0.2474(2) 0.0230(11) Uani 1 1 d . . .
C17 C 0.1640(3) 0.2867(2) 0.2410(2) 0.0257(12) Uani 1 1 d . . .
C18 C 0.2514(3) 0.2838(2) 0.2132(2) 0.0227(11) Uani 1 1 d . . .
H18 H 0.2415 0.2783 0.1767 0.027 Uiso 1 1 calc R . .
C19 C 0.2894(3) 0.2251(2) 0.2345(2) 0.0259(12) Uani 1 1 d . . .
H19 H 0.3115 0.2340 0.2685 0.031 Uiso 1 1 calc R . .
C20 C 0.3304(3) 0.1815(2) 0.1495(2) 0.0247(12) Uani 1 1 d . . .
H20A H 0.3557 0.1459 0.1346 0.037 Uiso 1 1 calc R . .
H20B H 0.3495 0.2175 0.1319 0.037 Uiso 1 1 calc R . .
H20C H 0.2702 0.1786 0.1469 0.037 Uiso 1 1 calc R . .
C21 C 0.4889(3) 0.2420(3) 0.1715(2) 0.0323(14) Uani 1 1 d . . .
H21A H 0.4619 0.2814 0.1722 0.048 Uiso 1 1 calc R . .
H21B H 0.4796 0.2231 0.1390 0.048 Uiso 1 1 calc R . .
H21C H 0.5482 0.2470 0.1770 0.048 Uiso 1 1 calc R . .
C22 C 0.4653(3) 0.2329(3) 0.2660(2) 0.0319(14) Uani 1 1 d . . .
H22A H 0.4345 0.2713 0.2660 0.038 Uiso 1 1 calc R . .
H22B H 0.4397 0.2068 0.2916 0.038 Uiso 1 1 calc R . .
C23 C 0.5551(4) 0.2463(3) 0.2827(3) 0.0380(15) Uani 1 1 d . . .
C24 C 0.5238(3) 0.1059(3) 0.1682(2) 0.0301(13) Uani 1 1 d . . .
H24A H 0.5184 0.0619 0.1719 0.036 Uiso 1 1 calc R . .
H24B H 0.4877 0.1184 0.1403 0.036 Uiso 1 1 calc R . .
C25 C 0.6142(4) 0.1205(3) 0.1542(3) 0.0391(15) Uani 1 1 d . . .
H25A H 0.6193 0.1641 0.1475 0.047 Uiso 1 1 calc R . .
H25B H 0.6505 0.1107 0.1828 0.047 Uiso 1 1 calc R . .
C26 C 0.6429(4) 0.0852(3) 0.1081(2) 0.0366(15) Uani 1 1 d . . .
C27 C 0.5213(3) 0.0247(3) 0.2800(3) 0.0410(16) Uani 1 1 d . . .
H27A H 0.5524 0.0613 0.2876 0.062 Uiso 1 1 calc R . .
H27B H 0.5475 0.0036 0.2522 0.062 Uiso 1 1 calc R . .
H27C H 0.5207 -0.0014 0.3094 0.062 Uiso 1 1 calc R . .
C28 C 0.4376(3) -0.1021(3) 0.2846(3) 0.0347(14) Uani 1 1 d . . .
H28A H 0.4867 -0.0924 0.3043 0.052 Uiso 1 1 calc R . .
H28B H 0.4497 -0.0966 0.2491 0.052 Uiso 1 1 calc R . .
H28C H 0.4216 -0.1439 0.2907 0.052 Uiso 1 1 calc R . .
C29 C 0.3652(4) -0.0483(3) 0.3594(2) 0.0326(13) Uani 1 1 d . . .
H29A H 0.4178 -0.0288 0.3689 0.039 Uiso 1 1 calc R . .
H29B H 0.3198 -0.0205 0.3682 0.039 Uiso 1 1 calc R . .
C30 C 0.3555(4) -0.1060(3) 0.3892(2) 0.0370(14) Uani 1 1 d . . .
C31 C 0.0074(4) 0.0446(4) 0.3608(3) 0.054(2) Uani 1 1 d . . .
H31A H 0.0384 0.0812 0.3685 0.082 Uiso 1 1 calc R . .
H31B H 0.0344 0.0101 0.3765 0.082 Uiso 1 1 calc R . .
H31C H -0.0490 0.0484 0.3737 0.082 Uiso 1 1 calc R . .
C32 C 0.2002(4) -0.1635(3) 0.1598(3) 0.0539(19) Uani 1 1 d . . .
C33 C 0.1946(4) -0.1339(3) 0.2098(3) 0.0480(18) Uani 1 1 d . . .
H33A H 0.1640 -0.1606 0.2328 0.058 Uiso 1 1 calc R . .
H33B H 0.1626 -0.0962 0.2065 0.058 Uiso 1 1 calc R . .
C34 C 0.2803(3) -0.1189(3) 0.2333(3) 0.0339(14) Uani 1 1 d . . .
H34A H 0.3108 -0.1570 0.2383 0.041 Uiso 1 1 calc R . .
H34B H 0.3120 -0.0944 0.2092 0.041 Uiso 1 1 calc R . .
C35 C -0.2148(3) 0.1050(3) 0.2621(3) 0.0416(17) Uani 1 1 d . . .
C36 C -0.0115(4) 0.2307(3) 0.2682(3) 0.0371(15) Uani 1 1 d . . .
H36A H -0.0547 0.2077 0.2852 0.056 Uiso 1 1 calc R . .
H36B H -0.0314 0.2433 0.2354 0.056 Uiso 1 1 calc R . .
H36C H 0.0025 0.2662 0.2881 0.056 Uiso 1 1 calc R . .
C37 C 0.1725(4) 0.3130(3) 0.2949(2) 0.0380(15) Uani 1 1 d . . .
H37A H 0.2137 0.2899 0.3135 0.057 Uiso 1 1 calc R . .
H37B H 0.1192 0.3105 0.3120 0.057 Uiso 1 1 calc R . .
H37C H 0.1899 0.3551 0.2930 0.057 Uiso 1 1 calc R . .
C38 C 0.3091(3) 0.3399(2) 0.2208(2) 0.0293(13) Uani 1 1 d . . .
H38A H 0.3132 0.3487 0.2569 0.035 Uiso 1 1 calc R . .
H38B H 0.3651 0.3298 0.2087 0.035 Uiso 1 1 calc R . .
C39 C 0.2790(3) 0.3970(3) 0.1934(2) 0.0297(13) Uani 1 1 d . . .
C40 C 0.0991(3) 0.3247(2) 0.2111(2) 0.0283(13) Uani 1 1 d . . .
H40A H 0.0492 0.3293 0.2320 0.034 Uiso 1 1 calc R . .
H40B H 0.1223 0.3653 0.2057 0.034 Uiso 1 1 calc R . .
C41 C 0.0726(4) 0.2991(3) 0.1602(2) 0.0373(15) Uani 1 1 d . . .
H41A H 0.1187 0.3035 0.1363 0.045 Uiso 1 1 calc R . .
H41B H 0.0609 0.2557 0.1639 0.045 Uiso 1 1 calc R . .
C42 C -0.0040(3) 0.3303(3) 0.1390(2) 0.0341(13) Uani 1 1 d . . .
C43 C -0.0638(4) 0.3919(3) 0.0692(2) 0.0382(15) Uani 1 1 d . . .
H43A H -0.0430 0.4294 0.0538 0.046 Uiso 1 1 calc R . .
H43B H -0.1075 0.4028 0.0933 0.046 Uiso 1 1 calc R . .
C44 C -0.1013(4) 0.3502(3) 0.0275(2) 0.0321(13) Uani 1 1 d . . .
H44 H -0.1272 0.3136 0.0423 0.039 Uiso 1 1 calc R . .
C45 C -0.1627(4) 0.3845(3) -0.0048(3) 0.0398(15) Uani 1 1 d . . .
H45A H -0.1334 0.4151 -0.0241 0.060 Uiso 1 1 calc R . .
H45B H -0.2039 0.4038 0.0166 0.060 Uiso 1 1 calc R . .
H45C H -0.1902 0.3565 -0.0276 0.060 Uiso 1 1 calc R . .
C46 C 0.0052(3) 0.1674(3) 0.0350(2) 0.0281(12) Uani 1 1 d . . .
H46 H -0.0114 0.1497 0.0023 0.034 Uiso 1 1 calc R . .
C47 C 0.0929(3) 0.1445(3) 0.0487(2) 0.0296(13) Uani 1 1 d . . .
H47 H 0.1281 0.1386 0.0185 0.036 Uiso 1 1 calc R . .
C48 C 0.0709(3) 0.0840(3) 0.0742(2) 0.0310(13) Uani 1 1 d . . .
H48A H 0.0661 0.0521 0.0480 0.037 Uiso 1 1 calc R . .
C49 C -0.0517(4) 0.1430(3) 0.0759(2) 0.0344(14) Uani 1 1 d . . .
H49 H -0.0608 0.1745 0.1019 0.041 Uiso 1 1 calc R . .
C50 C -0.1363(4) 0.1196(3) 0.0565(3) 0.0482(18) Uani 1 1 d . . .
H50A H -0.1684 0.1034 0.0848 0.058 Uiso 1 1 calc R . .
H50B H -0.1677 0.1536 0.0421 0.058 Uiso 1 1 calc R . .
C51 C 0.1395(3) 0.0896(2) 0.1579(2) 0.0287(13) Uani 1 1 d . . .
C52 C 0.2514(3) 0.0346(2) 0.1457(2) 0.0233(11) Uani 1 1 d . . .
C53 C 0.2033(3) 0.0297(2) 0.1025(2) 0.0259(12) Uani 1 1 d . . .
C54 C 0.2277(4) -0.0045(3) 0.0611(2) 0.0339(14) Uani 1 1 d . . .
H54 H 0.1931 -0.0080 0.0327 0.041 Uiso 1 1 calc R . .
C55 C 0.3049(4) -0.0335(3) 0.0628(3) 0.0412(16) Uani 1 1 d . . .
C56 C 0.3542(4) -0.0281(3) 0.1080(2) 0.0346(14) Uani 1 1 d . . .
C57 C 0.3291(3) 0.0060(3) 0.1481(2) 0.0315(13) Uani 1 1 d . . .
H57 H 0.3632 0.0103 0.1767 0.038 Uiso 1 1 calc R . .
C58 C 0.4418(4) -0.0611(4) 0.1115(3) 0.056(2) Uani 1 1 d . . .
H58A H 0.4791 -0.0445 0.0862 0.084 Uiso 1 1 calc R . .
H58B H 0.4345 -0.1042 0.1056 0.084 Uiso 1 1 calc R . .
H58C H 0.4655 -0.0548 0.1447 0.084 Uiso 1 1 calc R . .
C59 C 0.3339(5) -0.0709(4) 0.0188(3) 0.069(2) Uani 1 1 d . . .
H59A H 0.3835 -0.0528 0.0044 0.104 Uiso 1 1 calc R . .
H59B H 0.2903 -0.0725 -0.0065 0.104 Uiso 1 1 calc R . .
H59C H 0.3467 -0.1117 0.0302 0.104 Uiso 1 1 calc R . .
C60 C -0.0679(3) 0.0922(3) 0.2265(2) 0.0332(14) Uani 1 1 d . . .
H60A H -0.0643 0.1321 0.2104 0.040 Uiso 1 1 calc R . .
H60B H -0.0364 0.0638 0.2055 0.040 Uiso 1 1 calc R . .
C61 C -0.0474(4) -0.0227(3) 0.2912(4) 0.059(2) Uani 1 1 d . . .
H61A H -0.0239 -0.0577 0.3083 0.088 Uiso 1 1 calc R . .
H61B H -0.0454 -0.0291 0.2551 0.088 Uiso 1 1 calc R . .
H61C H -0.1048 -0.0173 0.3017 0.088 Uiso 1 1 calc R . .
C62 C -0.1599(4) 0.0723(3) 0.2260(3) 0.0435(17) Uani 1 1 d . . .
H62A H -0.1820 0.0780 0.1919 0.052 Uiso 1 1 calc R . .
H62B H -0.1625 0.0288 0.2336 0.052 Uiso 1 1 calc R . .
C63 C 0.2681(4) 0.1248(3) 0.3199(2) 0.0314(13) Uani 1 1 d . A .
C64 C -0.0547(6) -0.0659(4) 0.1157(4) 0.066(2) Uani 1 1 d . . .
C65 C -0.1406(6) -0.0457(5) 0.1243(4) 0.092(3) Uani 1 1 d . . .
H65A H -0.1788 -0.0777 0.1146 0.137 Uiso 1 1 calc R . .
H65B H -0.1515 -0.0098 0.1044 0.137 Uiso 1 1 calc R . .
H65C H -0.1482 -0.0364 0.1597 0.137 Uiso 1 1 calc R . .
C66 C -0.0253(7) -0.0682(5) 0.0662(5) 0.103(4) Uani 1 1 d . . .
H66A H -0.0348 -0.0294 0.0500 0.155 Uiso 1 1 calc R . .
H66B H -0.0545 -0.0997 0.0479 0.155 Uiso 1 1 calc R . .
H66C H 0.0340 -0.0770 0.0664 0.155 Uiso 1 1 calc R . .
N1 N 0.3473(2) 0.12556(19) 0.23100(17) 0.0205(9) Uani 1 1 d . . .
N2 N 0.2805(2) 0.02119(19) 0.26847(17) 0.0229(10) Uani 1 1 d . . .
N3 N 0.1241(3) 0.08665(18) 0.27155(16) 0.0230(9) Uani 1 1 d . . .
N4 N 0.2132(2) 0.18503(18) 0.24031(17) 0.0218(10) Uani 1 1 d . . .
N5 N 0.2081(3) 0.07370(19) 0.18159(18) 0.0245(10) Uani 1 1 d . . .
N6 N 0.1312(3) 0.06485(19) 0.11156(17) 0.0248(9) Uani 1 1 d . . .
N7 N 0.2902(5) 0.1396(3) 0.3574(3) 0.0621(18) Uani 1 1 d . . .
N8 N 0.1391(4) -0.1563(4) 0.1293(3) 0.085(3) Uani 1 1 d . . .
H8A H 0.1417 -0.1714 0.0991 0.102 Uiso 1 1 calc R . .
H8B H 0.0952 -0.1363 0.1387 0.102 Uiso 1 1 calc R . .
N9 N 0.2836(3) 0.4483(2) 0.2196(2) 0.0372(13) Uani 1 1 d . . .
H9A H 0.2717 0.4827 0.2053 0.045 Uiso 1 1 calc R . .
H9B H 0.2984 0.4475 0.2511 0.045 Uiso 1 1 calc R . .
N10 N 0.5609(3) 0.2817(3) 0.3234(2) 0.0513(15) Uani 1 1 d . . .
H10A H 0.6094 0.2939 0.3338 0.062 Uiso 1 1 calc R . .
H10B H 0.5161 0.2926 0.3394 0.062 Uiso 1 1 calc R . .
N11 N 0.0056(3) 0.3609(2) 0.0961(2) 0.0380(13) Uani 1 1 d . . .
N12 N 0.6317(3) 0.1107(3) 0.0633(2) 0.0459(14) Uani 1 1 d . . .
H12A H 0.6458 0.0913 0.0361 0.055 Uiso 1 1 calc R . .
H12B H 0.6102 0.1467 0.0612 0.055 Uiso 1 1 calc R . .
N13 N -0.2254(3) 0.1645(2) 0.2539(3) 0.0486(14) Uani 1 1 d . . .
H13A H -0.2557 0.1858 0.2745 0.058 Uiso 1 1 calc R . .
H13B H -0.2021 0.1817 0.2281 0.058 Uiso 1 1 calc R . .
N14 N 0.4261(3) -0.1339(2) 0.4045(2) 0.0441(14) Uani 1 1 d . . .
H14A H 0.4233 -0.1680 0.4208 0.053 Uiso 1 1 calc R . .
H14B H 0.4743 -0.1177 0.3981 0.053 Uiso 1 1 calc R . .
O1 O -0.0293(2) 0.33389(18) -0.00489(15) 0.0302(9) Uani 1 1 d . . .
O2 O -0.0942(2) 0.23855(19) -0.04555(16) 0.0369(10) Uani 1 1 d . . .
O3 O 0.0616(3) 0.26298(19) -0.05348(16) 0.0373(10) Uani 1 1 d . . .
O4 O -0.0017(2) 0.23228(17) 0.03215(15) 0.0318(9) Uani 1 1 d . . .
O5 O -0.0073(2) 0.0915(2) 0.09783(16) 0.0382(10) Uani 1 1 d . . .
O6 O 0.1322(2) 0.18362(17) 0.08522(15) 0.0318(9) Uani 1 1 d . . .
H6 H 0.1433 0.2166 0.0719 0.048 Uiso 1 1 calc R . .
O7 O -0.1266(3) 0.0722(2) 0.0181(2) 0.0659(15) Uani 1 1 d . . .
H7 H -0.1693 0.0705 0.0006 0.099 Uiso 1 1 calc R . .
O8 O 0.6733(4) 0.0341(2) 0.1124(2) 0.0707(17) Uani 1 1 d . . .
O9 O -0.2474(4) 0.0783(2) 0.2991(2) 0.0656(15) Uani 1 1 d . . .
O10 O 0.2854(3) -0.1274(2) 0.39761(19) 0.0474(12) Uani 1 1 d . . .
O11 O 0.2642(4) -0.1929(4) 0.1453(3) 0.110(3) Uani 1 1 d . . .
O12 O 0.2581(3) 0.3955(2) 0.14818(17) 0.0409(10) Uani 1 1 d . . .
O13 O 0.6168(2) 0.2288(2) 0.2577(2) 0.0633(15) Uani 1 1 d . . .
O14 O -0.0715(3) 0.3284(2) 0.16309(19) 0.0517(12) Uani 1 1 d . . .
Re1 Re 0.37438(4) 0.16978(3) 0.42015(2) 0.0434(2) Uani 0.4647(14) 1 d PD A 1
O15 O 0.3875(8) 0.0434(6) 0.4570(4) 0.060(2) Uani 0.4647(14) 1 d PU A 1
O16 O 0.5379(8) 0.1426(6) 0.3627(4) 0.065(2) Uani 0.4647(14) 1 d PU A 1
O17 O 0.4651(9) 0.2070(6) 0.5173(4) 0.071(2) Uani 0.4647(14) 1 d PU A 1
O18 O 0.2575(7) 0.1892(8) 0.4513(5) 0.087(4) Uani 0.4647(14) 1 d PD A 1
H18A H 0.238(4) 0.171(5) 0.476(4) 0.130 Uiso 0.4647(14) 1 d PD A 1
H18B H 0.220(4) 0.208(7) 0.436(3) 0.130 Uiso 0.4647(14) 1 d PD A 1
C67 C 0.4316(12) 0.1935(8) 0.4817(6) 0.058(2) Uani 0.4647(14) 1 d PU A 1
C68 C 0.3728(11) 0.0884(8) 0.4481(5) 0.050(2) Uani 0.4647(14) 1 d PU A 1
C69 C 0.4775(12) 0.1545(8) 0.3843(6) 0.055(2) Uani 0.4647(14) 1 d PU A 1
Br1 Br 0.36545(12) 0.28341(8) 0.38521(7) 0.0607(5) Uani 0.4647(14) 1 d P A 1
O19 O 0.3962(8) 0.3354(6) 0.3706(6) 0.109(5) Uani 0.5353(14) 1 d P A 2
H19A H 0.3772 0.3036 0.3514 0.164 Uiso 0.5353(14) 1 d P A 2
H19B H 0.3976 0.3368 0.4072 0.164 Uiso 0.5353(14) 1 d P A 2
O71 O -0.1076(3) 0.1237(2) -0.0822(2) 0.0503(12) Uani 1 1 d D . .
H71A H -0.152(3) 0.136(3) -0.094(3) 0.075 Uiso 1 1 d D . .
H71B H -0.095(4) 0.091(2) -0.096(3) 0.075 Uiso 1 1 d D . .
O72 O 0.3528(4) 0.4394(3) 0.3210(3) 0.0824(19) Uani 1 1 d D . .
H72A H 0.377(7) 0.419(3) 0.343(3) 0.124 Uiso 1 1 d D . .
H72B H 0.339(7) 0.417(3) 0.297(2) 0.124 Uiso 1 1 d D . .
O73 O -0.1742(4) 0.2240(3) 0.1619(2) 0.0764(17) Uani 1 1 d D . .
H73A H -0.209(5) 0.230(5) 0.184(2) 0.115 Uiso 1 1 d D . .
H73B H -0.187(6) 0.244(4) 0.137(2) 0.115 Uiso 1 1 d D . .
O74 O -0.3291(3) 0.1214(3) -0.0514(2) 0.0592(14) Uani 1 1 d D . .
H74A H -0.312(6) 0.099(3) -0.074(2) 0.089 Uiso 1 1 d D . .
H74B H -0.318(6) 0.1572(10) -0.058(3) 0.089 Uiso 1 1 d D . .
O75 O 0.2269(3) 0.2463(2) -0.0736(2) 0.0538(12) Uani 1 1 d D . .
H75A H 0.1798(18) 0.259(3) -0.067(3) 0.081 Uiso 1 1 d D . .
H75B H 0.224(4) 0.2105(13) -0.083(3) 0.081 Uiso 1 1 d D . .
O76 O 0.2357(3) 0.2620(2) 0.03188(18) 0.0458(11) Uani 1 1 d D . .
H76A H 0.235(4) 0.261(4) 0.0007(2) 0.069 Uiso 1 1 d D . .
H76B H 0.2831(18) 0.253(4) 0.042(2) 0.069 Uiso 1 1 d D . .
O77 O -0.0103(5) -0.0782(4) 0.1518(3) 0.126(3) Uani 1 1 d . . .

loop_
_atom_site_aniso_label
_atom_site_aniso_U_11
_atom_site_aniso_U_22
_atom_site_aniso_U_33
_atom_site_aniso_U_23
_atom_site_aniso_U_13
_atom_site_aniso_U_12
Co1 0.0143(3) 0.0176(3) 0.0307(4) 0.0027(3) -0.0013(3) 0.0020(3)
P1 0.0264(7) 0.0262(8) 0.0328(8) -0.0003(7) -0.0013(6) 0.0032(6)
C1 0.013(2) 0.019(3) 0.041(3) -0.006(2) -0.002(2) 0.005(2)
C2 0.011(2) 0.021(3) 0.036(3) -0.003(2) -0.003(2) -0.002(2)
C3 0.015(3) 0.020(3) 0.038(3) 0.006(2) -0.007(2) -0.003(2)
C4 0.018(2) 0.030(3) 0.027(3) -0.006(2) -0.001(2) 0.001(2)
C5 0.018(2) 0.022(3) 0.039(3) 0.005(2) 0.000(2) 0.006(2)
C6 0.018(3) 0.023(3) 0.031(3) -0.001(2) -0.005(2) 0.008(2)
C7 0.017(3) 0.022(3) 0.042(3) 0.005(2) -0.004(2) 0.003(2)
C8 0.024(3) 0.019(3) 0.036(3) 0.006(2) -0.004(2) 0.004(2)
C9 0.019(3) 0.026(3) 0.027(3) 0.009(2) 0.001(2) 0.006(2)
C10 0.022(3) 0.022(3) 0.050(4) 0.008(3) -0.002(3) -0.002(2)
C11 0.027(3) 0.020(3) 0.033(3) 0.002(2) -0.006(2) -0.006(2)
C12 0.022(3) 0.024(3) 0.059(4) 0.006(3) -0.002(3) 0.004(2)
C13 0.021(3) 0.023(3) 0.050(4) 0.003(3) 0.008(3) -0.004(2)
C14 0.018(3) 0.040(3) 0.024(3) 0.001(3) 0.000(2) 0.005(2)
C15 0.015(2) 0.023(3) 0.030(3) 0.003(2) -0.001(2) -0.001(2)
C16 0.027(3) 0.018(2) 0.024(3) 0.002(2) -0.013(2) 0.007(2)
C17 0.023(3) 0.016(2) 0.038(3) -0.002(2) 0.000(2) 0.000(2)
C18 0.016(2) 0.019(2) 0.033(3) 0.000(2) -0.005(2) -0.004(2)
C19 0.016(2) 0.021(3) 0.041(3) 0.000(2) -0.004(2) -0.001(2)
C20 0.014(2) 0.023(3) 0.037(3) 0.004(2) 0.002(2) 0.000(2)
C21 0.019(3) 0.024(3) 0.054(4) 0.004(3) 0.001(3) 0.001(2)
C22 0.022(3) 0.022(3) 0.052(4) -0.003(3) -0.008(3) 0.007(2)
C23 0.022(3) 0.033(3) 0.059(4) -0.002(3) -0.008(3) 0.002(3)
C24 0.021(3) 0.024(3) 0.045(4) 0.001(3) -0.002(2) 0.002(2)
C25 0.023(3) 0.040(4) 0.054(4) 0.000(3) 0.001(3) -0.003(3)
C26 0.027(3) 0.039(4) 0.044(4) 0.005(3) 0.010(3) 0.007(3)
C27 0.014(3) 0.043(4) 0.066(5) 0.009(3) -0.001(3) 0.003(3)
C28 0.022(3) 0.029(3) 0.053(4) 0.011(3) 0.003(3) 0.007(3)
C29 0.027(3) 0.030(3) 0.041(3) -0.001(3) -0.005(3) 0.006(3)
C30 0.035(3) 0.043(4) 0.033(3) -0.003(3) 0.004(3) 0.004(3)
C31 0.041(4) 0.059(5) 0.064(5) 0.016(4) 0.022(4) 0.014(3)
C32 0.042(4) 0.050(4) 0.069(5) -0.019(4) -0.017(4) 0.007(4)
C33 0.023(3) 0.052(4) 0.069(5) -0.011(4) -0.005(3) -0.001(3)
C34 0.023(3) 0.026(3) 0.053(4) 0.001(3) -0.010(3) 0.008(2)
C35 0.019(3) 0.030(3) 0.076(5) 0.005(3) -0.004(3) -0.001(3)
C36 0.027(3) 0.025(3) 0.060(4) 0.008(3) 0.000(3) 0.005(2)
C37 0.034(3) 0.031(3) 0.049(4) -0.010(3) -0.005(3) -0.003(3)
C38 0.030(3) 0.015(3) 0.043(3) -0.001(3) -0.003(3) 0.000(2)
C39 0.018(3) 0.024(3) 0.047(4) 0.002(3) 0.007(2) -0.001(2)
C40 0.016(2) 0.014(3) 0.055(4) 0.002(3) -0.002(2) 0.001(2)
C41 0.030(3) 0.040(4) 0.042(4) 0.006(3) -0.001(3) 0.006(3)
C42 0.025(3) 0.028(3) 0.049(4) 0.001(3) -0.004(3) 0.004(3)
C43 0.038(3) 0.032(3) 0.045(4) -0.003(3) -0.008(3) 0.007(3)
C44 0.031(3) 0.032(3) 0.034(3) -0.004(3) 0.003(2) 0.001(2)
C45 0.042(4) 0.033(3) 0.044(4) 0.001(3) -0.004(3) 0.013(3)
C46 0.030(3) 0.020(3) 0.034(3) -0.004(3) -0.006(2) 0.002(2)
C47 0.022(3) 0.032(3) 0.035(3) -0.006(3) -0.002(2) 0.000(2)
C48 0.023(3) 0.028(3) 0.042(4) -0.006(3) -0.006(3) 0.003(2)
C49 0.028(3) 0.035(3) 0.040(4) 0.006(3) -0.004(3) 0.006(3)
C50 0.027(3) 0.063(5) 0.055(4) 0.023(4) -0.002(3) -0.004(3)
C51 0.021(3) 0.019(3) 0.046(4) 0.007(3) -0.003(2) -0.001(2)
C52 0.020(3) 0.015(2) 0.035(3) 0.004(2) 0.002(2) 0.001(2)
C53 0.023(3) 0.017(3) 0.038(3) 0.001(2) 0.003(2) -0.004(2)
C54 0.035(3) 0.025(3) 0.041(3) -0.001(3) -0.010(3) -0.003(3)
C55 0.048(4) 0.034(3) 0.042(4) -0.003(3) 0.010(3) 0.010(3)
C56 0.032(3) 0.029(3) 0.043(4) -0.003(3) 0.002(3) 0.012(3)
C57 0.027(3) 0.031(3) 0.036(3) 0.005(3) -0.003(3) 0.003(2)
C58 0.033(4) 0.061(5) 0.074(5) -0.006(4) 0.006(4) 0.026(3)
C59 0.065(5) 0.088(6) 0.054(5) -0.018(5) -0.009(4) 0.031(5)
C60 0.022(3) 0.034(3) 0.044(4) 0.001(3) 0.007(3) 0.002(2)
C61 0.022(3) 0.030(4) 0.125(7) 0.030(4) 0.002(4) 0.002(3)
C62 0.028(3) 0.039(4) 0.063(5) 0.005(3) -0.009(3) -0.001(3)
C63 0.030(3) 0.028(3) 0.037(4) 0.003(3) -0.003(3) 0.014(3)
C64 0.060(5) 0.070(6) 0.069(6) -0.004(5) 0.020(5) 0.011(4)
C65 0.076(6) 0.093(7) 0.106(8) 0.010(6) 0.010(6) 0.037(6)
C66 0.074(7) 0.066(6) 0.170(13) 0.004(7) 0.000(8) 0.000(5)
N1 0.0115(19) 0.019(2) 0.031(2) 0.0013(18) -0.0007(17) -0.0010(16)
N2 0.018(2) 0.015(2) 0.035(3) 0.0034(19) -0.0025(19) 0.0047(17)
N3 0.016(2) 0.020(2) 0.033(2) 0.0062(19) -0.0003(19) 0.0049(18)
N4 0.0153(19) 0.017(2) 0.033(3) -0.0028(19) -0.0011(18) -0.0002(16)
N5 0.016(2) 0.019(2) 0.039(3) 0.005(2) -0.0036(19) 0.0023(18)
N6 0.024(2) 0.019(2) 0.031(2) 0.0007(19) -0.004(2) -0.0017(19)
N7 0.083(5) 0.054(4) 0.049(4) -0.011(3) -0.019(4) 0.019(3)
N8 0.057(4) 0.117(6) 0.081(5) -0.053(5) -0.029(4) 0.044(4)
N9 0.034(3) 0.020(2) 0.058(4) -0.001(2) -0.001(2) 0.007(2)
N10 0.032(3) 0.072(4) 0.050(4) -0.012(3) -0.009(3) -0.022(3)
N11 0.035(3) 0.038(3) 0.041(3) -0.007(2) -0.012(2) 0.010(2)
N12 0.039(3) 0.044(3) 0.055(4) 0.004(3) 0.006(3) 0.009(3)
N13 0.024(2) 0.035(3) 0.087(4) 0.014(3) 0.006(3) 0.002(2)
N14 0.036(3) 0.041(3) 0.056(4) 0.022(3) -0.002(3) 0.000(2)
O1 0.0229(18) 0.026(2) 0.041(2) 0.0005(19) 0.0009(16) 0.0034(17)
O2 0.033(2) 0.034(2) 0.044(3) 0.001(2) -0.0073(19) 0.0022(18)
O3 0.032(2) 0.039(2) 0.041(2) -0.006(2) 0.0022(19) -0.0008(19)
O4 0.039(2) 0.021(2) 0.035(2) 0.0005(17) -0.0069(18) -0.0003(17)
O5 0.0199(19) 0.049(3) 0.045(3) 0.013(2) -0.0028(17) 0.0001(19)
O6 0.0277(19) 0.031(2) 0.037(2) 0.0034(17) -0.0115(18) -0.0066(18)
O7 0.063(3) 0.056(3) 0.078(4) 0.004(3) -0.021(3) -0.015(3)
O8 0.090(4) 0.051(3) 0.072(4) 0.021(3) 0.037(3) 0.039(3)
O9 0.071(4) 0.035(3) 0.091(4) 0.004(3) 0.033(3) -0.001(3)
O10 0.030(2) 0.053(3) 0.060(3) 0.022(2) 0.004(2) 0.004(2)
O11 0.077(4) 0.151(7) 0.101(5) -0.074(5) -0.053(4) 0.077(5)
O12 0.035(2) 0.046(2) 0.042(3) 0.006(2) 0.002(2) 0.005(2)
O13 0.016(2) 0.055(3) 0.119(5) -0.027(3) -0.019(3) 0.005(2)
O14 0.024(2) 0.065(3) 0.066(3) 0.014(3) -0.001(2) 0.010(2)
Re1 0.0563(4) 0.0458(4) 0.0282(3) 0.0000(3) -0.0131(3) -0.0088(3)
O15 0.079(5) 0.076(5) 0.025(4) -0.006(4) -0.005(4) -0.007(5)
O16 0.080(5) 0.068(5) 0.047(4) 0.007(4) -0.007(4) 0.002(5)
O17 0.099(5) 0.075(5) 0.040(4) 0.001(4) -0.020(4) 0.004(5)
O18 0.043(6) 0.151(15) 0.066(8) -0.007(8) 0.007(6) -0.001(8)
C67 0.082(5) 0.061(5) 0.031(4) -0.001(4) -0.014(4) -0.002(4)
C68 0.076(5) 0.051(5) 0.022(4) 0.002(4) -0.013(4) -0.001(4)
C69 0.079(5) 0.059(5) 0.027(4) 0.000(4) -0.009(4) -0.002(4)
Br1 0.0631(10) 0.0579(11) 0.0611(10) 0.0007(8) -0.0020(9) -0.0042(9)
O19 0.093(9) 0.070(8) 0.165(14) -0.040(9) 0.031(9) -0.012(7)
O71 0.037(3) 0.051(3) 0.063(3) -0.012(3) -0.011(2) 0.004(2)
O72 0.079(4) 0.085(4) 0.084(5) -0.049(4) -0.019(4) 0.000(4)
O73 0.066(4) 0.099(5) 0.064(4) 0.023(4) -0.008(3) -0.008(3)
O74 0.047(3) 0.065(3) 0.065(4) -0.006(3) -0.002(3) -0.005(3)
O75 0.042(3) 0.052(3) 0.067(3) -0.011(3) 0.001(3) -0.002(2)
O76 0.037(2) 0.056(3) 0.045(3) 0.003(2) 0.001(2) -0.008(2)
O77 0.093(5) 0.163(8) 0.123(7) -0.026(6) -0.028(5) 0.058(6)

loop_
_atom_type_symbol
_atom_type_description
_atom_type_scat_dispersion_real
_atom_type_scat_dispersion_imag
_atom_type_scat_source
C C 0.0033 0.0016 'International Tables Vol C Tables 4.2.6.8 and 6.1.1.4'
H H 0.0000 0.0000 'International Tables Vol C Tables 4.2.6.8 and 6.1.1.4'
N N 0.0061 0.0033 'International Tables Vol C Tables 4.2.6.8 and 6.1.1.4'
O O 0.0106 0.0060 'International Tables Vol C Tables 4.2.6.8 and 6.1.1.4'
P P 0.1023 0.0942 'International Tables Vol C Tables 4.2.6.8 and 6.1.1.4'
Co Co 0.3494 0.9721 'International Tables Vol C Tables 4.2.6.8 and 6.1.1.4'
Br Br -0.2901 2.4595 'International Tables Vol C Tables 4.2.6.8 and 6.1.1.4'
Re Re -1.0185 7.2310 'International Tables Vol C Tables 4.2.6.8 and 6.1.1.4'

loop_
_geom_angle_atom_site_label_1
_geom_angle_atom_site_label_2
_geom_angle_atom_site_label_3
_geom_angle
N1 Co1 C63 89.3(2)
N1 Co1 N4 83.13(17)
C63 Co1 N4 87.6(2)
N1 Co1 N3 173.01(17)
C63 Co1 N3 92.2(2)
N4 Co1 N3 90.13(17)
N1 Co1 N2 90.30(18)
C63 Co1 N2 87.8(2)
N4 Co1 N2 172.04(17)
N3 Co1 N2 96.56(17)
N1 Co1 N5 91.31(18)
C63 Co1 N5 177.9(2)
N4 Co1 N5 94.38(18)
N3 Co1 N5 87.37(18)
N2 Co1 N5 90.24(18)
O2 P1 O3 116.8(2)
O2 P1 O1 112.1(2)
O3 P1 O1 106.4(2)
O2 P1 O4 108.9(2)
O3 P1 O4 110.8(2)
O1 P1 O4 100.6(2)
N1 C1 C20 110.9(4)
N1 C1 C19 102.3(4)
C20 C1 C19 109.0(4)
N1 C1 C2 103.2(4)
C20 C1 C2 112.6(4)
C19 C1 C2 118.1(4)
C21 C2 C22 109.9(4)
C21 C2 C3 114.8(4)
C22 C2 C3 106.5(4)
C21 C2 C1 114.2(5)
C22 C2 C1 109.5(4)
C3 C2 C1 101.4(4)
C4 C3 C24 109.9(4)
C4 C3 C2 101.5(4)
C24 C3 C2 118.4(5)
C4 C3 H3 108.9
C24 C3 H3 108.9
C2 C3 H3 108.9
N1 C4 C5 123.7(5)
N1 C4 C3 112.5(5)
C5 C4 C3 123.7(4)
C6 C5 C4 121.0(4)
C6 C5 C27 123.2(5)
C4 C5 C27 115.9(5)
N2 C6 C5 124.9(5)
N2 C6 C7 108.3(4)
C5 C6 C7 126.7(5)
C6 C7 C28 117.3(5)
C6 C7 C8 101.3(4)
C28 C7 C8 112.1(4)
C6 C7 C29 105.6(4)
C28 C7 C29 110.5(5)
C8 C7 C29 109.5(5)
C34 C8 C9 112.0(4)
C34 C8 C7 113.0(5)
C9 C8 C7 98.6(4)
C34 C8 H8 110.9
C9 C8 H8 110.9
C7 C8 H8 110.9
N2 C9 C10 126.6(5)
N2 C9 C8 111.6(4)
C10 C9 C8 121.7(5)
C11 C10 C9 125.5(5)
C11 C10 H10 117.3
C9 C10 H10 117.3
N3 C11 C10 125.1(5)
N3 C11 C12 111.1(5)
C10 C11 C12 123.4(5)
C31 C12 C11 108.5(5)
C31 C12 C13 109.4(5)
C11 C12 C13 99.9(5)
C31 C12 C61 110.9(6)
C11 C12 C61 111.6(5)
C13 C12 C61 115.9(5)
C14 C13 C12 102.2(4)
C14 C13 C60 107.8(5)
C12 C13 C60 118.3(5)
C14 C13 H13 109.4
C12 C13 H13 109.4
C60 C13 H13 109.4
C15 C14 N3 126.7(5)
C15 C14 C13 124.2(5)
N3 C14 C13 108.8(5)
C14 C15 C16 121.1(5)
C14 C15 C36 118.2(5)
C16 C15 C36 120.7(4)
N4 C16 C15 123.1(4)
N4 C16 C17 110.9(4)
C15 C16 C17 125.9(4)
C37 C17 C40 109.2(4)
C37 C17 C16 106.4(5)
C40 C17 C16 117.1(4)
C37 C17 C18 111.5(4)
C40 C17 C18 112.1(4)
C16 C17 C18 100.3(4)
C19 C18 C38 112.6(4)
C19 C18 C17 102.3(4)
C38 C18 C17 115.8(4)
C19 C18 H18 108.6
C38 C18 H18 108.6
C17 C18 H18 108.6
N4 C19 C18 102.0(4)
N4 C19 C1 105.8(4)
C18 C19 C1 123.7(5)
N4 C19 H19 108.1
C18 C19 H19 108.1
C1 C19 H19 108.1
C1 C20 H20A 109.5
C1 C20 H20B 109.5
H20A C20 H20B 109.5
C1 C20 H20C 109.5
H20A C20 H20C 109.5
H20B C20 H20C 109.5
C2 C21 H21A 109.5
C2 C21 H21B 109.5
H21A C21 H21B 109.5
C2 C21 H21C 109.5
H21A C21 H21C 109.5
H21B C21 H21C 109.5
C23 C22 C2 117.7(5)
C23 C22 H22A 107.9
C2 C22 H22A 107.9
C23 C22 H22B 107.9
C2 C22 H22B 107.9
H22A C22 H22B 107.2
O13 C23 N10 123.6(6)
O13 C23 C22 122.0(6)
N10 C23 C22 114.2(5)
C25 C24 C3 115.0(5)
C25 C24 H24A 108.5
C3 C24 H24A 108.5
C25 C24 H24B 108.5
C3 C24 H24B 108.5
H24A C24 H24B 107.5
C26 C25 C24 112.0(5)
C26 C25 H25A 109.2
C24 C25 H25A 109.2
C26 C25 H25B 109.2
C24 C25 H25B 109.2
H25A C25 H25B 107.9
O8 C26 N12 121.5(6)
O8 C26 C25 120.9(6)
N12 C26 C25 117.6(5)
C5 C27 H27A 109.5
C5 C27 H27B 109.5
H27A C27 H27B 109.5
C5 C27 H27C 109.5
H27A C27 H27C 109.5
H27B C27 H27C 109.5
C7 C28 H28A 109.5
C7 C28 H28B 109.5
H28A C28 H28B 109.5
C7 C28 H28C 109.5
H28A C28 H28C 109.5
H28B C28 H28C 109.5
C30 C29 C7 112.9(5)
C30 C29 H29A 109.0
C7 C29 H29A 109.0
C30 C29 H29B 109.0
C7 C29 H29B 109.0
H29A C29 H29B 107.8
O10 C30 N14 122.2(6)
O10 C30 C29 120.7(6)
N14 C30 C29 117.1(5)
C12 C31 H31A 109.5
C12 C31 H31B 109.5
H31A C31 H31B 109.5
C12 C31 H31C 109.5
H31A C31 H31C 109.5
H31B C31 H31C 109.5
O11 C32 N8 119.2(7)
O11 C32 C33 122.9(6)
N8 C32 C33 117.8(6)
C32 C33 C34 113.6(5)
C32 C33 H33A 108.8
C34 C33 H33A 108.8
C32 C33 H33B 108.8
C34 C33 H33B 108.8
H33A C33 H33B 107.7
C8 C34 C33 115.4(5)
C8 C34 H34A 108.4
C33 C34 H34A 108.4
C8 C34 H34B 108.4
C33 C34 H34B 108.4
H34A C34 H34B 107.5
O9 C35 N13 122.1(6)
O9 C35 C62 121.4(6)
N13 C35 C62 116.5(6)
C15 C36 H36A 109.5
C15 C36 H36B 109.5
H36A C36 H36B 109.5
C15 C36 H36C 109.5
H36A C36 H36C 109.5
H36B C36 H36C 109.5
C17 C37 H37A 109.5
C17 C37 H37B 109.5
H37A C37 H37B 109.5
C17 C37 H37C 109.5
H37A C37 H37C 109.5
H37B C37 H37C 109.5
C39 C38 C18 113.8(5)
C39 C38 H38A 108.8
C18 C38 H38A 108.8
C39 C38 H38B 108.8
C18 C38 H38B 108.8
H38A C38 H38B 107.7
O12 C39 N9 122.7(6)
O12 C39 C38 121.4(5)
N9 C39 C38 115.7(5)
C41 C40 C17 116.1(5)
C41 C40 H40A 108.3
C17 C40 H40A 108.3
C41 C40 H40B 108.3
C17 C40 H40B 108.3
H40A C40 H40B 107.4
C42 C41 C40 112.8(5)
C42 C41 H41A 109.0
C40 C41 H41A 109.0
C42 C41 H41B 109.0
C40 C41 H41B 109.0
H41A C41 H41B 107.8
O14 C42 N11 123.4(5)
O14 C42 C41 119.6(6)
N11 C42 C41 117.0(5)
N11 C43 C44 110.9(5)
N11 C43 H43A 109.5
C44 C43 H43A 109.5
N11 C43 H43B 109.5
C44 C43 H43B 109.5
H43A C43 H43B 108.0
O1 C44 C45 107.5(5)
O1 C44 C43 104.7(4)
C45 C44 C43 111.1(5)
O1 C44 H44 111.1
C45 C44 H44 111.1
C43 C44 H44 111.1
C44 C45 H45A 109.5
C44 C45 H45B 109.5
H45A C45 H45B 109.5
C44 C45 H45C 109.5
H45A C45 H45C 109.5
H45B C45 H45C 109.5
O4 C46 C49 110.2(5)
O4 C46 C47 114.2(4)
C49 C46 C47 105.4(5)
O4 C46 H46 109.0
C49 C46 H46 109.0
C47 C46 H46 109.0
O6 C47 C48 108.9(5)
O6 C47 C46 111.3(5)
C48 C47 C46 100.3(4)
O6 C47 H47 111.9
C48 C47 H47 111.9
C46 C47 H47 111.9
O5 C48 N6 108.8(5)
O5 C48 C47 107.3(4)
N6 C48 C47 113.7(4)
O5 C48 H48A 109.0
N6 C48 H48A 109.0
C47 C48 H48A 109.0
O5 C49 C46 105.5(4)
O5 C49 C50 107.6(5)
C46 C49 C50 114.2(5)
O5 C49 H49 109.8
C46 C49 H49 109.8
C50 C49 H49 109.8
O7 C50 C49 112.2(5)
O7 C50 H50A 109.2
C49 C50 H50A 109.2
O7 C50 H50B 109.2
C49 C50 H50B 109.2
H50A C50 H50B 107.9
N5 C51 N6 114.2(5)
C53 C52 C57 119.9(5)
C53 C52 N5 108.8(4)
C57 C52 N5 131.2(5)
C52 C53 C54 122.6(5)
C52 C53 N6 105.7(5)
C54 C53 N6 131.6(5)
C53 C54 C55 118.3(6)
C53 C54 H54 120.8
C55 C54 H54 120.8
C54 C55 C56 118.4(6)
C54 C55 C59 120.1(6)
C56 C55 C59 121.5(6)
C57 C56 C55 122.2(5)
C57 C56 C58 118.1(6)
C55 C56 C58 119.7(6)
C56 C57 C52 118.5(6)
C56 C57 H57 120.8
C52 C57 H57 120.8
C56 C58 H58A 109.5
C56 C58 H58B 109.5
H58A C58 H58B 109.5
C56 C58 H58C 109.5
H58A C58 H58C 109.5
H58B C58 H58C 109.5
C55 C59 H59A 109.5
C55 C59 H59B 109.5
H59A C59 H59B 109.5
C55 C59 H59C 109.5
H59A C59 H59C 109.5
H59B C59 H59C 109.5
C62 C60 C13 117.2(5)
C62 C60 H60A 108.0
C13 C60 H60A 108.0
C62 C60 H60B 108.0
C13 C60 H60B 108.0
H60A C60 H60B 107.2
C12 C61 H61A 109.5
C12 C61 H61B 109.5
H61A C61 H61B 109.5
C12 C61 H61C 109.5
H61A C61 H61C 109.5
H61B C61 H61C 109.5
C35 C62 C60 115.1(6)
C35 C62 H62A 108.5
C60 C62 H62A 108.5
C35 C62 H62B 108.5
C60 C62 H62B 108.5
H62A C62 H62B 107.5
N7 C63 Co1 175.0(7)
O77 C64 C66 122.0(9)
O77 C64 C65 119.6(9)
C66 C64 C65 118.3(10)
C64 C65 H65A 109.5
C64 C65 H65B 109.5
H65A C65 H65B 109.5
C64 C65 H65C 109.5
H65A C65 H65C 109.5
H65B C65 H65C 109.5
C64 C66 H66A 109.5
C64 C66 H66B 109.5
H66A C66 H66B 109.5
C64 C66 H66C 109.5
H66A C66 H66C 109.5
H66B C66 H66C 109.5
C4 N1 C1 112.2(4)
C4 N1 Co1 129.8(4)
C1 N1 Co1 117.6(3)
C9 N2 C6 111.0(4)
C9 N2 Co1 122.1(3)
C6 N2 Co1 126.4(3)
C11 N3 C14 110.6(4)
C11 N3 Co1 123.3(3)
C14 N3 Co1 126.1(4)
C16 N4 C19 111.6(4)
C16 N4 Co1 132.4(4)
C19 N4 Co1 113.7(3)
C51 N5 C52 104.1(5)
C51 N5 Co1 124.2(4)
C52 N5 Co1 131.7(3)
C51 N6 C53 107.2(4)
C51 N6 C48 124.9(5)
C53 N6 C48 126.1(5)
C63 N7 Re1 161.4(7)
C32 N8 H8A 120.0
C32 N8 H8B 120.0
H8A N8 H8B 120.0
C39 N9 H9A 120.0
C39 N9 H9B 120.0
H9A N9 H9B 120.0
C23 N10 H10A 120.0
C23 N10 H10B 120.0
H10A N10 H10B 120.0
C42 N11 C43 123.8(5)
C26 N12 H12A 120.0
C26 N12 H12B 120.0
H12A N12 H12B 120.0
C35 N13 H13A 120.0
C35 N13 H13B 120.0
H13A N13 H13B 120.0
C30 N14 H14A 120.0
C30 N14 H14B 120.0
H14A N14 H14B 120.0
C44 O1 P1 119.5(3)
C46 O4 P1 119.7(3)
C48 O5 C49 110.3(4)
C47 O6 H6 109.5
C50 O7 H7 109.5
C69 Re1 C68 92.2(7)
C69 Re1 C67 93.2(7)
C68 Re1 C67 86.2(7)
C69 Re1 O18 173.7(6)
C68 Re1 O18 91.5(7)
C67 Re1 O18 92.1(7)
C69 Re1 N7 95.6(5)
C68 Re1 N7 90.1(5)
C67 Re1 N7 170.5(6)
O18 Re1 N7 79.3(4)
C69 Re1 Br1 92.2(5)
C68 Re1 Br1 175.6(5)
C67 Re1 Br1 93.7(5)
O18 Re1 Br1 84.1(4)
N7 Re1 Br1 89.32(18)
Re1 O18 H18A 123.9(13)
Re1 O18 H18B 123.9(13)
H18A O18 H18B 109.6(6)
O17 C67 Re1 179.7(19)
O15 C68 Re1 163.6(17)
O16 C69 Re1 176.8(15)
Re1 Br1 H19A 134.77(13)
Re1 Br1 H19B 128.15(10)
H19A Br1 H19B 86.16(12)
H19A O19 H19B 125.8(16)
H71A O71 H71B 109(7)
H72A O72 H72B 110(7)
H73A O73 H73B 109(9)
H74A O74 H74B 110(7)
H75A O75 H75B 110(6)
H76A O76 H76B 109(6)

loop_
_geom_bond_atom_site_label_1
_geom_bond_atom_site_label_2
_geom_bond_distance
Co1 N1 1.884(4)
Co1 C63 1.888(7)
Co1 N4 1.893(4)
Co1 N3 1.920(4)
Co1 N2 1.921(4)
Co1 N5 2.030(5)
P1 O2 1.488(4)
P1 O3 1.494(4)
P1 O1 1.592(4)
P1 O4 1.608(4)
C1 N1 1.477(7)
C1 C20 1.533(8)
C1 C19 1.553(7)
C1 C2 1.588(7)
C2 C21 1.518(8)
C2 C22 1.559(8)
C2 C3 1.564(7)
C3 C4 1.512(7)
C3 C24 1.531(8)
C3 H3 0.9800
C4 N1 1.301(6)
C4 C5 1.456(8)
C5 C6 1.370(8)
C5 C27 1.538(7)
C6 N2 1.364(6)
C6 C7 1.542(7)
C7 C28 1.542(7)
C7 C8 1.557(7)
C7 C29 1.577(8)
C8 C34 1.517(8)
C8 C9 1.524(7)
C8 H8 0.9800
C9 N2 1.317(7)
C9 C10 1.397(7)
C10 C11 1.378(8)
C10 H10 0.9300
C11 N3 1.337(7)
C11 C12 1.532(8)
C12 C31 1.473(10)
C12 C13 1.554(8)
C12 C61 1.564(9)
C13 C14 1.518(8)
C13 C60 1.558(9)
C13 H13 0.9800
C14 C15 1.367(8)
C14 N3 1.386(7)
C15 C16 1.432(7)
C15 C36 1.526(7)
C16 N4 1.295(6)
C16 C17 1.555(7)
C17 C37 1.535(8)
C17 C40 1.539(7)
C17 C18 1.569(7)
C18 C19 1.524(7)
C18 C38 1.543(7)
C18 H18 0.9800
C19 N4 1.502(6)
C19 H19 0.9800
C20 H20A 0.9600
C20 H20B 0.9600
C20 H20C 0.9600
C21 H21A 0.9600
C21 H21B 0.9600
C21 H21C 0.9600
C22 C23 1.520(8)
C22 H22A 0.9700
C22 H22B 0.9700
C23 O13 1.239(8)
C23 N10 1.323(8)
C24 C25 1.516(8)
C24 H24A 0.9700
C24 H24B 0.9700
C25 C26 1.507(9)
C25 H25A 0.9700
C25 H25B 0.9700
C26 O8 1.220(7)
C26 N12 1.313(8)
C27 H27A 0.9600
C27 H27B 0.9600
C27 H27C 0.9600
C28 H28A 0.9600
C28 H28B 0.9600
C28 H28C 0.9600
C29 C30 1.492(9)
C29 H29A 0.9700
C29 H29B 0.9700
C30 O10 1.227(7)
C30 N14 1.338(8)
C31 H31A 0.9600
C31 H31B 0.9600
C31 H31C 0.9600
C32 O11 1.262(9)
C32 N8 1.269(9)
C32 C33 1.467(10)
C33 C34 1.529(8)
C33 H33A 0.9700
C33 H33B 0.9700
C34 H34A 0.9700
C34 H34B 0.9700
C35 O9 1.246(8)
C35 N13 1.325(8)
C35 C62 1.472(10)
C36 H36A 0.9600
C36 H36B 0.9600
C36 H36C 0.9600
C37 H37A 0.9600
C37 H37B 0.9600
C37 H37C 0.9600
C38 C39 1.514(8)
C38 H38A 0.9700
C38 H38B 0.9700
C39 O12 1.235(7)
C39 N9 1.318(8)
C40 C41 1.510(8)
C40 H40A 0.9700
C40 H40B 0.9700
C41 C42 1.500(8)
C41 H41A 0.9700
C41 H41B 0.9700
C42 O14 1.247(7)
C42 N11 1.319(8)
C43 N11 1.474(7)
C43 C44 1.544(8)
C43 H43A 0.9700
C43 H43B 0.9700
C44 O1 1.469(7)
C44 C45 1.493(8)
C44 H44 0.9800
C45 H45A 0.9600
C45 H45B 0.9600
C45 H45C 0.9600
C46 O4 1.422(7)
C46 C49 1.501(8)
C46 C47 1.522(7)
C46 H46 0.9800
C47 O6 1.428(7)
C47 C48 1.521(8)
C47 H47 0.9800
C48 O5 1.398(7)
C48 N6 1.434(7)
C48 H48A 0.9800
C49 O5 1.447(7)
C49 C50 1.524(8)
C49 H49 0.9800
C50 O7 1.454(9)
C50 H50A 0.9700
C50 H50B 0.9700
C51 N5 1.302(7)
C51 N6 1.339(7)
C52 C53 1.372(8)
C52 C57 1.384(7)
C52 N5 1.446(7)
C53 C54 1.375(8)
C53 N6 1.399(7)
C54 C55 1.380(9)
C54 H54 0.9300
C55 C56 1.429(9)
C55 C59 1.488(10)
C56 C57 1.350(8)
C56 C58 1.570(8)
C57 H57 0.9300
C58 H58A 0.9600
C58 H58B 0.9600
C58 H58C 0.9600
C59 H59A 0.9600
C59 H59B 0.9600
C59 H59C 0.9600
C60 C62 1.524(8)
C60 H60A 0.9700
C60 H60B 0.9700
C61 H61A 0.9600
C61 H61B 0.9600
C61 H61C 0.9600
C62 H62A 0.9700
C62 H62B 0.9700
C63 N7 1.097(8)
C64 O77 1.211(11)
C64 C66 1.384(14)
C64 C65 1.451(12)
C65 H65A 0.9600
C65 H65B 0.9600
C65 H65C 0.9600
C66 H66A 0.9600
C66 H66B 0.9600
C66 H66C 0.9600
N7 Re1 2.221(7)
N8 H8A 0.8600
N8 H8B 0.8600
N9 H9A 0.8600
N9 H9B 0.8600
N10 H10A 0.8600
N10 H10B 0.8600
N12 H12A 0.8600
N12 H12B 0.8600
N13 H13A 0.8600
N13 H13B 0.8600
N14 H14A 0.8600
N14 H14B 0.8600
O6 H6 0.8200
O7 H7 0.8200
Re1 C69 1.919(19)
Re1 C68 1.922(16)
Re1 C67 1.926(16)
Re1 O18 2.072(12)
Re1 Br1 2.6482(19)
O15 C68 1.037(17)
O16 C69 1.143(19)
O17 C67 1.116(17)
O18 H18A 0.820(2)
O18 H18B 0.820(2)
Br1 H19A 1.0091(18)
Br1 H19B 1.3977(18)
O19 H19A 0.910(13)
O19 H19B 0.964(16)
O71 H71A 0.82(5)
O71 H71B 0.83(5)
O72 H72A 0.83(9)
O72 H72B 0.83(6)
O73 H73A 0.81(7)
O73 H73B 0.81(7)
O74 H74A 0.82(6)
O74 H74B 0.82(4)
O75 H75A 0.82(4)
O75 H75B 0.82(3)
O76 H76A 0.820(8)
O76 H76B 0.82(4)
